data_4080532
loop_
_publ_author_name
'Kritchenkov, Andreii S.'
'Luzyanin, Konstantin V.'
'Bokach, Nadezhda A.'
'Kuznetsov, Maxim L.'
'Gurzhiy, Vladislav V.'
'Kukushkin, Vadim Yu.'

_publ_section_title
;
 Selective Nucleophilic Oxygenation of Palladium-Bound Isocyanide Ligands:
 Route to Imine Complexes That Serve as Efficient Catalysts for
 Copper-/Phosphine-Free Sonogashira Reactions
;
_journal_issue 6
_journal_name_full Organometallics
_journal_page_first 1979
_journal_paper_doi 10.1021/om4000665
_journal_volume 32
_journal_year 2013
_chemical_formula_sum 'C27 H28 Cl2 N2 Pd'
_chemical_formula_weight 557.81
_chemical_name_systematic
;
 ?
;
_space_group_IT_number 19
_symmetry_cell_setting orthorhombic
_symmetry_space_group_name_Hall 'P 2ac 2ab'
_symmetry_space_group_name_H-M 'P 21 21 21'
_atom_sites_solution_hydrogens geom
_atom_sites_solution_primary direct
_atom_sites_solution_secondary difmap
_audit_creation_method SHELXL-97
_cell_angle_alpha 90.00
_cell_angle_beta 90.00
_cell_angle_gamma 90.00
_cell_formula_units_Z 4
_cell_length_a 9.3743(6)
_cell_length_b 10.9831(6)
_cell_length_c 24.7685(15)
_cell_measurement_reflns_used 9718
_cell_measurement_temperature 100(2)
_cell_measurement_theta_max 34.94
_cell_measurement_theta_min 2.86
_cell_volume 2550.1(3)
_computing_cell_refinement 'Bruker SAINT'
_computing_data_collection 'Bruker APEX2'
_computing_data_reduction 'Bruker SAINT'
_computing_molecular_graphics 'Bruker SHELXTL'
_computing_publication_material
;
O. V. Dolomanov, L. J. Bourhis, R. J. Gildea, J. A. K. Howard and H. Puschmann,
OLEX2: a complete structure solution, refinement and analysis program.
J. Appl. Cryst. (2009). 42, 339-341.
;
_computing_structure_refinement 'SHELXL-97 (Sheldrick, 2008)'
_computing_structure_solution 'SIR-92 ((Altomare A., et. al., j. App. Cryst. 26 (3), 343-350)'
_diffrn_ambient_temperature 100(2)
_diffrn_measured_fraction_theta_full 0.955
_diffrn_measured_fraction_theta_max 0.955
_diffrn_measurement_device_type 'Bruker Kappa APEX-II Duo CCD'
_diffrn_measurement_method '\f and \w scans'
_diffrn_radiation_monochromator graphite
_diffrn_radiation_source 'fine-focus sealed tube'
_diffrn_radiation_type MoK\a
_diffrn_radiation_wavelength 0.71073
_diffrn_reflns_av_R_equivalents 0.0879
_diffrn_reflns_av_sigmaI/netI 0.0795
_diffrn_reflns_limit_h_max 15
_diffrn_reflns_limit_h_min -10
_diffrn_reflns_limit_k_max 15
_diffrn_reflns_limit_k_min -17
_diffrn_reflns_limit_l_max 39
_diffrn_reflns_limit_l_min -35
_diffrn_reflns_number 24619
_diffrn_reflns_theta_full 35.08
_diffrn_reflns_theta_max 35.08
_diffrn_reflns_theta_min 1.64
_exptl_absorpt_coefficient_mu 0.954
_exptl_absorpt_correction_T_max 0.3319
_exptl_absorpt_correction_T_min 0.1563
_exptl_absorpt_correction_type multi-scan
_exptl_absorpt_process_details 'SADABS; Bruker, 2007'
_exptl_crystal_colour light-yellow
_exptl_crystal_density_diffrn 1.453
_exptl_crystal_density_method 'not measured'
_exptl_crystal_description prizm
_exptl_crystal_F_000 1136
_exptl_crystal_size_max 0.18
_exptl_crystal_size_mid 0.11
_exptl_crystal_size_min 0.09
_refine_diff_density_max 1.727
_refine_diff_density_min -1.311
_refine_diff_density_rms 0.114
_refine_ls_abs_structure_details 'Flack H D (1983), Acta Cryst. A39, 876-881'
_refine_ls_abs_structure_Flack -0.02(3)
_refine_ls_extinction_method none
_refine_ls_goodness_of_fit_ref 1.015
_refine_ls_hydrogen_treatment mixed
_refine_ls_matrix_type full
_refine_ls_number_parameters 289
_refine_ls_number_reflns 10208
_refine_ls_number_restraints 0
_refine_ls_restrained_S_all 1.015
_refine_ls_R_factor_all 0.0606
_refine_ls_R_factor_gt 0.0517
_refine_ls_shift/su_max 0.000
_refine_ls_shift/su_mean 0.000
_refine_ls_structure_factor_coef Fsqd
_refine_ls_weighting_details 'calc w=1/[\s^2^(Fo^2^)+(0.0605P)^2^+0.0000P] where P=(Fo^2^+2Fc^2^)/3'
_refine_ls_weighting_scheme calc
_refine_ls_wR_factor_gt 0.1215
_refine_ls_wR_factor_ref 0.1260
_reflns_number_gt 8558
_reflns_number_total 10208
_reflns_threshold_expression >2sigma(I)
_cod_data_source_file om4000665_si_002.cif
_cod_data_source_block al13
_cod_depositor_comments
;
The following automatic conversions were performed:

'_symmetry_cell_setting' value 'Orthorhombic' changed to
'orthorhombic' according to
/home/saulius/struct/CIF-dictionaries/cif_core.dic dictionary named
'cif_core.dic' version 2.4.2 from 2011-04-26.

Automatic conversion script
Id: cif_fix_values 1891 2012-01-12 08:04:46Z andrius 
;
_cod_original_sg_symbol_H-M 'P2(1)2(1)2(1) '
_cod_database_code 4080532

loop_
_symmetry_equiv_pos_as_xyz
'x, y, z'
'-x+1/2, -y, z+1/2'
'x+1/2, -y+1/2, -z'
'-x, y+1/2, -z+1/2'

loop_
_atom_site_label
_atom_site_type_symbol
_atom_site_fract_x
_atom_site_fract_y
_atom_site_fract_z
_atom_site_U_iso_or_equiv
_atom_site_adp_type
_atom_site_occupancy
_atom_site_symmetry_multiplicity
_atom_site_calc_flag
_atom_site_refinement_flags
Pd Pd 0.62378(3) 1.08427(2) 0.864009(9) 0.01812(5) Uani 1 1 d .
Cl1 Cl 0.86635(9) 1.05723(8) 0.87134(4) 0.03039(17) Uani 1 1 d .
Cl2 Cl 0.38231(9) 1.10633(8) 0.84939(3) 0.02496(15) Uani 1 1 d .
C1 C 0.6655(4) 1.2297(3) 0.82380(16) 0.0264(7) Uani 1 1 d .
N1 N 0.6993(4) 1.3146(3) 0.80009(15) 0.0326(8) Uani 1 1 d .
C3 C 0.7658(5) 1.4146(4) 0.7701(2) 0.0426(11) Uani 1 1 d .
H3 H 0.6924 1.4739 0.7601 0.051 Uiso 1 1 calc R
C4 C 0.8352(5) 1.3677(4) 0.72055(19) 0.0402(10) Uani 1 1 d .
H4A H 0.7639 1.3271 0.6986 0.048 Uiso 1 1 calc R
H4B H 0.8717 1.4360 0.6999 0.048 Uiso 1 1 calc R
C5 C 0.9529(6) 1.2822(5) 0.7310(2) 0.0540(15) Uani 1 1 d .
H5A H 0.9955 1.2575 0.6971 0.065 Uiso 1 1 calc R
H5B H 0.9159 1.2099 0.7487 0.065 Uiso 1 1 calc R
C6 C 1.0643(6) 1.3398(6) 0.7661(3) 0.074(2) Uani 1 1 d .
H6A H 1.1104 1.4052 0.7464 0.089 Uiso 1 1 calc R
H6B H 1.1364 1.2798 0.7752 0.089 Uiso 1 1 calc R
C7 C 0.9968(8) 1.3918(7) 0.8195(3) 0.096(3) Uani 1 1 d .
H7A H 0.9639 1.3251 0.8420 0.116 Uiso 1 1 calc R
H7B H 1.0684 1.4368 0.8395 0.116 Uiso 1 1 calc R
C8 C 0.8727(9) 1.4748(5) 0.8062(2) 0.072(2) Uani 1 1 d .
H8A H 0.8262 1.4994 0.8394 0.087 Uiso 1 1 calc R
H8B H 0.9086 1.5476 0.7886 0.087 Uiso 1 1 calc R
N2 N 0.5913(3) 0.9257(2) 0.90609(10) 0.0182(5) Uani 1 1 d .
C2 C 0.6223(3) 0.9133(3) 0.95704(11) 0.0188(5) Uani 1 1 d .
C9 C 0.6320(4) 0.7934(3) 0.98508(12) 0.0206(5) Uani 1 1 d .
C10 C 0.5714(4) 0.7814(4) 1.03643(15) 0.0259(7) Uani 1 1 d .
H10 H 0.5305 0.8485 1.0532 0.031 Uiso 1 1 calc R
C11 C 0.5725(4) 0.6689(4) 1.06234(17) 0.0321(8) Uani 1 1 d .
H11 H 0.5281 0.6605 1.0957 0.039 Uiso 1 1 calc R
C12 C 0.6379(5) 0.5708(3) 1.03927(18) 0.0370(9) Uani 1 1 d .
H12 H 0.6385 0.4962 1.0570 0.044 Uiso 1 1 calc R
C13 C 0.7042(4) 0.5824(4) 0.98892(18) 0.0340(8) Uani 1 1 d .
H13 H 0.7506 0.5163 0.9734 0.041 Uiso 1 1 calc R
C14 C 0.7001(4) 0.6941(3) 0.96218(16) 0.0251(7) Uani 1 1 d .
H14 H 0.7435 0.7020 0.9286 0.030 Uiso 1 1 calc R
C15 C 0.6455(4) 1.0236(3) 0.99017(12) 0.0188(6) Uani 1 1 d .
C16 C 0.7635(4) 1.0320(3) 1.02458(14) 0.0239(7) Uani 1 1 d .
H16 H 0.8315 0.9703 1.0252 0.029 Uiso 1 1 calc R
C17 C 0.7783(4) 1.1329(3) 1.05781(15) 0.0285(8) Uani 1 1 d .
H17 H 0.8584 1.1405 1.0797 0.034 Uiso 1 1 calc R
C18 C 0.6736(5) 1.2228(3) 1.05847(15) 0.0306(8) Uani 1 1 d .
H18 H 0.6826 1.2886 1.0818 0.037 Uiso 1 1 calc R
C19 C 0.5562(5) 1.2150(3) 1.02466(15) 0.0294(8) Uani 1 1 d .
H19 H 0.4869 1.2756 1.0252 0.035 Uiso 1 1 calc R
C20 C 0.5426(4) 1.1160(3) 0.98989(14) 0.0236(6) Uani 1 1 d .
H20 H 0.4651 1.1112 0.9665 0.028 Uiso 1 1 calc R
C21 C 0.5408(3) 0.8235(3) 0.87551(12) 0.0182(6) Uani 1 1 d .
C22 C 0.6050(3) 0.7956(3) 0.82633(12) 0.0198(6) Uani 1 1 d .
H22 H 0.6799 0.8430 0.8135 0.024 Uiso 1 1 calc R
C23 C 0.5569(4) 0.6969(3) 0.79647(14) 0.0231(6) Uani 1 1 d .
H23 H 0.6008 0.6783 0.7638 0.028 Uiso 1 1 calc R
C24 C 0.4439(4) 0.6251(3) 0.81463(14) 0.0239(6) Uani 1 1 d .
C24A C 0.3913(5) 0.5176(3) 0.78248(15) 0.0337(9) Uani 1 1 d .
H24A H 0.4443 0.5117 0.7494 0.051 Uiso 1 1 calc R
H24B H 0.2918 0.5281 0.7744 0.051 Uiso 1 1 calc R
H24C H 0.4041 0.4444 0.8031 0.051 Uiso 1 1 calc R
C25 C 0.3778(4) 0.6573(3) 0.86293(13) 0.0246(6) Uani 1 1 d .
H25 H 0.3003 0.6120 0.8750 0.030 Uiso 1 1 calc R
C26 C 0.4243(4) 0.7545(3) 0.89317(14) 0.0232(6) Uani 1 1 d .
H26 H 0.3784 0.7743 0.9253 0.028 Uiso 1 1 calc R

loop_
_atom_site_aniso_label
_atom_site_aniso_U_11
_atom_site_aniso_U_22
_atom_site_aniso_U_33
_atom_site_aniso_U_23
_atom_site_aniso_U_13
_atom_site_aniso_U_12
Pd 0.01763(9) 0.01622(9) 0.02050(9) 0.00142(8) 0.00055(9) -0.00020(9)
Cl1 0.0186(3) 0.0299(4) 0.0426(5) 0.0066(3) -0.0017(4) 0.0010(3)
Cl2 0.0190(3) 0.0319(4) 0.0240(3) 0.0032(3) 0.0019(3) 0.0024(4)
C1 0.0227(15) 0.0224(16) 0.0341(18) 0.0024(14) 0.0041(13) 0.0001(12)
N1 0.0247(15) 0.0236(15) 0.049(2) 0.0126(14) 0.0082(14) 0.0036(12)
C3 0.035(2) 0.029(2) 0.065(3) 0.019(2) 0.0144(19) -0.0001(19)
C4 0.042(2) 0.036(2) 0.043(2) 0.0116(19) -0.0028(18) -0.0135(18)
C5 0.059(3) 0.036(3) 0.067(4) 0.005(2) 0.032(3) -0.004(2)
C6 0.027(3) 0.089(5) 0.106(5) 0.055(4) -0.002(3) -0.001(3)
C7 0.103(5) 0.127(7) 0.059(4) 0.043(4) -0.044(4) -0.092(5)
C8 0.118(6) 0.041(3) 0.058(3) -0.013(3) 0.031(4) -0.041(4)
N2 0.0197(12) 0.0149(11) 0.0199(11) -0.0020(10) 0.0001(8) 0.0023(9)
C2 0.0169(11) 0.0174(11) 0.0221(12) 0.0009(11) 0.0026(12) -0.0009(15)
C9 0.0169(13) 0.0206(13) 0.0242(14) 0.0025(11) -0.0028(13) 0.0000(13)
C10 0.0223(15) 0.0292(19) 0.0262(17) 0.0065(14) -0.0017(13) -0.0045(14)
C11 0.0301(18) 0.033(2) 0.0329(19) 0.0132(16) -0.0048(15) -0.0094(15)
C12 0.042(2) 0.0205(17) 0.048(2) 0.0135(16) -0.013(2) -0.0049(18)
C13 0.0362(19) 0.0167(14) 0.049(2) 0.0022(17) -0.0068(16) 0.0035(16)
C14 0.0267(17) 0.0189(15) 0.0295(17) -0.0022(13) -0.0042(14) 0.0024(13)
C15 0.0232(17) 0.0174(12) 0.0158(12) 0.0015(10) -0.0019(11) -0.0017(11)
C16 0.0231(16) 0.0227(16) 0.0258(16) 0.0039(13) -0.0028(12) -0.0003(12)
C17 0.035(2) 0.0254(17) 0.0248(16) 0.0011(14) -0.0080(14) -0.0075(15)
C18 0.049(2) 0.0202(16) 0.0231(16) -0.0028(14) -0.0082(15) -0.0030(15)
C19 0.044(2) 0.0163(15) 0.0278(17) -0.0018(13) -0.0051(15) 0.0029(14)
C20 0.0295(16) 0.0182(14) 0.0231(15) -0.0011(12) -0.0025(13) 0.0002(12)
C21 0.0188(13) 0.0153(12) 0.0204(14) 0.0007(10) 0.0003(10) 0.0004(10)
C22 0.0221(16) 0.0147(12) 0.0228(13) -0.0003(10) 0.0040(11) -0.0011(11)
C23 0.0290(17) 0.0194(15) 0.0209(15) -0.0018(12) 0.0017(12) 0.0003(13)
C24 0.0272(17) 0.0189(14) 0.0257(16) -0.0015(12) -0.0032(13) -0.0012(13)
C24A 0.044(3) 0.0263(17) 0.0311(18) -0.0063(14) -0.0064(18) -0.0080(18)
C25 0.0238(13) 0.0242(13) 0.0259(14) -0.0006(12) -0.0022(17) -0.0046(13)
C26 0.0233(15) 0.0249(16) 0.0215(14) -0.0019(13) 0.0017(11) -0.0033(12)

loop_
_atom_type_symbol
_atom_type_description
_atom_type_scat_dispersion_real
_atom_type_scat_dispersion_imag
_atom_type_scat_source
C C 0.0033 0.0016 'International Tables Vol C Tables 4.2.6.8 and 6.1.1.4'
H H 0.0000 0.0000 'International Tables Vol C Tables 4.2.6.8 and 6.1.1.4'
N N 0.0061 0.0033 'International Tables Vol C Tables 4.2.6.8 and 6.1.1.4'
Cl Cl 0.1484 0.1585 'International Tables Vol C Tables 4.2.6.8 and 6.1.1.4'
Pd Pd -0.9988 1.0072 'International Tables Vol C Tables 4.2.6.8 and 6.1.1.4'

loop_
_geom_angle_atom_site_label_1
_geom_angle_atom_site_label_2
_geom_angle_atom_site_label_3
_geom_angle
C1 Pd N2 176.64(13)
C1 Pd Cl1 86.98(11)
N2 Pd Cl1 89.82(7)
C1 Pd Cl2 91.77(11)
N2 Pd Cl2 91.33(7)
Cl1 Pd Cl2 175.30(3)
N1 C1 Pd 175.6(3)
C1 N1 C3 170.7(4)
N1 C3 C4 110.2(4)
N1 C3 C8 108.3(4)
C4 C3 C8 110.7(4)
N1 C3 H3 109.2
C4 C3 H3 109.2
C8 C3 H3 109.2
C5 C4 C3 113.8(4)
C5 C4 H4A 108.8
C3 C4 H4A 108.8
C5 C4 H4B 108.8
C3 C4 H4B 108.8
H4A C4 H4B 107.7
C4 C5 C6 110.8(5)
C4 C5 H5A 109.5
C6 C5 H5A 109.5
C4 C5 H5B 109.5
C6 C5 H5B 109.5
H5A C5 H5B 108.1
C5 C6 C7 111.1(4)
C5 C6 H6A 109.4
C7 C6 H6A 109.4
C5 C6 H6B 109.4
C7 C6 H6B 109.4
H6A C6 H6B 108.0
C8 C7 C6 110.1(4)
C8 C7 H7A 109.6
C6 C7 H7A 109.6
C8 C7 H7B 109.6
C6 C7 H7B 109.6
H7A C7 H7B 108.2
C3 C8 C7 112.2(5)
C3 C8 H8A 109.2
C7 C8 H8A 109.2
C3 C8 H8B 109.2
C7 C8 H8B 109.2
H8A C8 H8B 107.9
C2 N2 C21 120.3(3)
C2 N2 Pd 123.2(2)
C21 N2 Pd 116.41(19)
N2 C2 C15 119.0(3)
N2 C2 C9 123.8(3)
C15 C2 C9 117.1(2)
C14 C9 C10 119.0(3)
C14 C9 C2 122.2(3)
C10 C9 C2 118.8(3)
C11 C10 C9 120.0(4)
C11 C10 H10 120.0
C9 C10 H10 120.0
C12 C11 C10 120.7(4)
C12 C11 H11 119.7
C10 C11 H11 119.7
C11 C12 C13 120.1(4)
C11 C12 H12 120.0
C13 C12 H12 120.0
C14 C13 C12 119.4(4)
C14 C13 H13 120.3
C12 C13 H13 120.3
C9 C14 C13 120.7(4)
C9 C14 H14 119.6
C13 C14 H14 119.6
C16 C15 C20 120.0(3)
C16 C15 C2 120.6(3)
C20 C15 C2 119.3(3)
C17 C16 C15 119.5(3)
C17 C16 H16 120.2
C15 C16 H16 120.2
C16 C17 C18 120.2(3)
C16 C17 H17 119.9
C18 C17 H17 119.9
C19 C18 C17 120.6(3)
C19 C18 H18 119.7
C17 C18 H18 119.7
C18 C19 C20 119.6(4)
C18 C19 H19 120.2
C20 C19 H19 120.2
C19 C20 C15 120.0(3)
C19 C20 H20 120.0
C15 C20 H20 120.0
C22 C21 C26 119.5(3)
C22 C21 N2 119.4(3)
C26 C21 N2 121.1(3)
C23 C22 C21 119.8(3)
C23 C22 H22 120.1
C21 C22 H22 120.1
C22 C23 C24 121.1(3)
C22 C23 H23 119.4
C24 C23 H23 119.4
C25 C24 C23 118.1(3)
C25 C24 C24A 120.5(3)
C23 C24 C24A 121.4(3)
C24 C24A H24A 109.5
C24 C24A H24B 109.5
H24A C24A H24B 109.5
C24 C24A H24C 109.5
H24A C24A H24C 109.5
H24B C24A H24C 109.5
C26 C25 C24 121.6(3)
C26 C25 H25 119.2
C24 C25 H25 119.2
C25 C26 C21 119.8(3)
C25 C26 H26 120.1
C21 C26 H26 120.1

loop_
_geom_bond_atom_site_label_1
_geom_bond_atom_site_label_2
_geom_bond_distance
Pd C1 1.922(4)
Pd N2 2.053(3)
Pd Cl1 2.3003(9)
Pd Cl2 2.3052(9)
C1 N1 1.147(5)
N1 C3 1.465(5)
C3 C4 1.483(7)
C3 C8 1.497(8)
C3 H3 0.9800
C4 C5 1.472(7)
C4 H4A 0.9700
C4 H4B 0.9700
C5 C6 1.498(8)
C5 H5A 0.9700
C5 H5B 0.9700
C6 C7 1.574(11)
C6 H6A 0.9700
C6 H6B 0.9700
C7 C8 1.514(10)
C7 H7A 0.9700
C7 H7B 0.9700
C8 H8A 0.9700
C8 H8B 0.9700
N2 C2 1.302(4)
N2 C21 1.434(4)
C2 C15 1.479(4)
C2 C9 1.492(4)
C9 C14 1.385(5)
C9 C10 1.399(5)
C10 C11 1.392(5)
C10 H10 0.9300
C11 C12 1.365(6)
C11 H11 0.9300
C12 C13 1.399(6)
C12 H12 0.9300
C13 C14 1.395(5)
C13 H13 0.9300
C14 H14 0.9300
C15 C16 1.399(5)
C15 C20 1.401(5)
C16 C17 1.388(5)
C16 H16 0.9300
C17 C18 1.392(6)
C17 H17 0.9300
C18 C19 1.386(5)
C18 H18 0.9300
C19 C20 1.393(5)
C19 H19 0.9300
C20 H20 0.9300
C21 C22 1.393(4)
C21 C26 1.399(5)
C22 C23 1.388(5)
C22 H22 0.9300
C23 C24 1.395(5)
C23 H23 0.9300
C24 C25 1.393(5)
C24 C24A 1.507(5)
C24A H24A 0.9600
C24A H24B 0.9600
C24A H24C 0.9600
C25 C26 1.375(5)
C25 H25 0.9300
C26 H26 0.9300

loop_
_geom_torsion_atom_site_label_1
_geom_torsion_atom_site_label_2
_geom_torsion_atom_site_label_3
_geom_torsion_atom_site_label_4
_geom_torsion
N2 Pd C1 N1 -15(7)
Cl1 Pd C1 N1 3(5)
Cl2 Pd C1 N1 -172(5)
Pd C1 N1 C3 7(7)
C1 N1 C3 C4 59(3)
C1 N1 C3 C8 -62(3)
N1 C3 C4 C5 -63.1(5)
C8 C3 C4 C5 56.8(6)
C3 C4 C5 C6 -57.1(5)
C4 C5 C6 C7 54.0(6)
C5 C6 C7 C8 -52.7(7)
N1 C3 C8 C7 66.2(6)
C4 C3 C8 C7 -54.8(6)
C6 C7 C8 C3 53.0(6)
C1 Pd N2 C2 86(2)
Cl1 Pd N2 C2 68.3(2)
Cl2 Pd N2 C2 -116.2(3)
C1 Pd N2 C21 -89(2)
Cl1 Pd N2 C21 -107.5(2)
Cl2 Pd N2 C21 68.0(2)
C21 N2 C2 C15 -167.6(3)
Pd N2 C2 C15 16.7(4)
C21 N2 C2 C9 10.5(5)
Pd N2 C2 C9 -165.1(2)
N2 C2 C9 C14 43.6(5)
C15 C2 C9 C14 -138.2(4)
N2 C2 C9 C10 -137.0(3)
C15 C2 C9 C10 41.2(4)
C14 C9 C10 C11 -3.9(6)
C2 C9 C10 C11 176.7(3)
C9 C10 C11 C12 3.0(6)
C10 C11 C12 C13 -0.4(6)
C11 C12 C13 C14 -1.3(6)
C10 C9 C14 C13 2.2(6)
C2 C9 C14 C13 -178.4(3)
C12 C13 C14 C9 0.4(6)
N2 C2 C15 C16 -133.0(3)
C9 C2 C15 C16 48.8(4)
N2 C2 C15 C20 51.8(4)
C9 C2 C15 C20 -126.4(3)
C20 C15 C16 C17 -0.8(5)
C2 C15 C16 C17 -175.9(3)
C15 C16 C17 C18 2.6(5)
C16 C17 C18 C19 -2.3(6)
C17 C18 C19 C20 0.3(6)
C18 C19 C20 C15 1.5(6)
C16 C15 C20 C19 -1.3(5)
C2 C15 C20 C19 173.9(3)
C2 N2 C21 C22 -129.7(3)
Pd N2 C21 C22 46.2(3)
C2 N2 C21 C26 53.0(4)
Pd N2 C21 C26 -131.1(3)
C26 C21 C22 C23 -2.7(5)
N2 C21 C22 C23 179.9(3)
C21 C22 C23 C24 0.6(5)
C22 C23 C24 C25 1.8(5)
C22 C23 C24 C24A -179.9(3)
C23 C24 C25 C26 -2.1(5)
C24A C24 C25 C26 179.6(3)
C24 C25 C26 C21 0.0(5)
C22 C21 C26 C25 2.4(5)
N2 C21 C26 C25 179.8(3)
